data_7233025
loop_
_publ_author_name
'Hossain, Md. Monir'
'Akter, Nahid'
'Ghosh, Shishir'
'Nesterov, Vladimir N.'
'Richmond, Michael G.'
'Hogarth, Graeme'
'Kabir, Shariff E.'

_publ_section_title
;
 New molecular architectures containing low-valent cluster centres with
 di- and trimetalated 2-vinylpyrazine ligands: synthesis and molecular
 structures of Ru5(CO)15(\m5-C4H2N2CH&#xE001;CH)(\m-H)2 and
 Ru8(CO)24(\m7-C4H2N2CH&#xE001;C)(\m-H)3
;
_journal_issue 36
_journal_name_full 'RSC Advances'
_journal_page_first 21025
_journal_paper_doi 10.1039/C9RA03841H
_journal_volume 9
_journal_year 2019
_chemical_formula_sum 'C38 H30 Cl2 N2 O6 P2 Ru3'
_chemical_formula_weight 1046.69
_space_group_crystal_system monoclinic
_space_group_IT_number 14
_space_group_name_Hall '-P 2ybc'
_space_group_name_H-M_alt 'P 1 21/c 1'
_symmetry_space_group_name_Hall '-P 2ybc'
_symmetry_space_group_name_H-M 'P 1 21/c 1'
_atom_sites_solution_hydrogens mixed
_audit_creation_method SHELXL-2018/1
_audit_update_record
;
2018-11-27 deposited with the CCDC.    2019-06-19 downloaded from the CCDC.
;
_cell_angle_alpha 90
_cell_angle_beta 96.527(2)
_cell_angle_gamma 90
_cell_formula_units_Z 4
_cell_length_a 10.8780(7)
_cell_length_b 18.0767(11)
_cell_length_c 19.8398(12)
_cell_measurement_reflns_used 9637
_cell_measurement_temperature 150(2)
_cell_measurement_theta_max 27.6623
_cell_measurement_theta_min 2.2533
_cell_volume 3876.0(4)
_computing_structure_refinement 'SHELXL-2018/1 (Sheldrick, 2018)'
_diffrn_ambient_temperature 150(2)
_diffrn_measured_fraction_theta_full 0.999
_diffrn_measured_fraction_theta_max 0.996
_diffrn_measurement_device_type 'Bruker AXS area detector'
_diffrn_measurement_method '\f and \w scans'
_diffrn_radiation_type MoK\a
_diffrn_radiation_wavelength 0.71073
_diffrn_reflns_av_R_equivalents 0.1196
_diffrn_reflns_av_unetI/netI 0.0969
_diffrn_reflns_Laue_measured_fraction_full 0.999
_diffrn_reflns_Laue_measured_fraction_max 0.996
_diffrn_reflns_limit_h_max 14
_diffrn_reflns_limit_h_min -14
_diffrn_reflns_limit_k_max 24
_diffrn_reflns_limit_k_min -24
_diffrn_reflns_limit_l_max 26
_diffrn_reflns_limit_l_min -26
_diffrn_reflns_number 62857
_diffrn_reflns_point_group_measured_fraction_full 0.999
_diffrn_reflns_point_group_measured_fraction_max 0.996
_diffrn_reflns_theta_full 25.242
_diffrn_reflns_theta_max 28.333
_diffrn_reflns_theta_min 2.196
_diffrn_source 'fine-focus sealed tube'
_exptl_absorpt_coefficient_mu 1.423
_exptl_absorpt_correction_T_max 0.7457
_exptl_absorpt_correction_T_min 0.6689
_exptl_absorpt_correction_type multi-scan
_exptl_absorpt_process_details 'SADABS 2014/5'
_exptl_crystal_colour Orange
_exptl_crystal_density_diffrn 1.794
_exptl_crystal_description Block
_exptl_crystal_F_000 2064
_exptl_crystal_size_max 0.250
_exptl_crystal_size_mid 0.100
_exptl_crystal_size_min 0.030
_refine_diff_density_max 1.117
_refine_diff_density_min -1.141
_refine_diff_density_rms 0.173
_refine_ls_extinction_method none
_refine_ls_goodness_of_fit_ref 1.027
_refine_ls_hydrogen_treatment mixed
_refine_ls_matrix_type full
_refine_ls_number_parameters 490
_refine_ls_number_reflns 9637
_refine_ls_number_restraints 1
_refine_ls_restrained_S_all 1.027
_refine_ls_R_factor_all 0.1155
_refine_ls_R_factor_gt 0.0570
_refine_ls_shift/su_max 0.002
_refine_ls_shift/su_mean 0.000
_refine_ls_structure_factor_coef Fsqd
_refine_ls_weighting_details 'w=1/[\s^2^(Fo^2^)+(0.0299P)^2^+14.3692P] where P=(Fo^2^+2Fc^2^)/3'
_refine_ls_weighting_scheme calc
_refine_ls_wR_factor_gt 0.0894
_refine_ls_wR_factor_ref 0.1050
_reflns_Friedel_coverage 0.000
_reflns_number_gt 6223
_reflns_number_total 9637
_reflns_threshold_expression 'I > 2\s(I)'
_cod_data_source_file c9ra03841h2.cif
_cod_data_source_block shelx
_cod_database_code 7233025
_shelx_shelxl_version_number 2018/1
_shelx_space_group_comment
;
The symmetry employed for this shelxl refinement is uniquely defined
by the following loop, which should always be used as a source of
symmetry information in preference to the above space-group names.
They are only intended as comments.
;
_shelx_estimated_absorpt_t_min 0.717
_shelx_estimated_absorpt_t_max 0.959

loop_
_space_group_symop_operation_xyz
'x, y, z'
'-x, y+1/2, -z+1/2'
'-x, -y, -z'
'x, -y-1/2, z-1/2'

loop_
_atom_site_label
_atom_site_type_symbol
_atom_site_fract_x
_atom_site_fract_y
_atom_site_fract_z
_atom_site_U_iso_or_equiv
_atom_site_adp_type
_atom_site_occupancy
_atom_site_site_symmetry_order
_atom_site_calc_flag
_atom_site_refinement_flags_posn
_atom_site_refinement_flags_adp
Ru1 Ru 0.37469(4) 0.27923(2) 0.70128(2) 0.01411(11) Uani 1 1 d . .
Ru2 Ru 0.51544(4) 0.34854(3) 0.81567(2) 0.01682(11) Uani 1 1 d . .
Ru3 Ru 0.38300(4) 0.43338(2) 0.71194(2) 0.01440(11) Uani 1 1 d . .
Cl1 Cl 0.6492(2) 0.15356(13) 0.54478(13) 0.0830(8) Uani 1 1 d . .
Cl2 Cl 0.8687(3) 0.0726(2) 0.5241(2) 0.1475(15) Uani 1 1 d . .
P1 P 0.19548(12) 0.28222(8) 0.62512(6) 0.0141(3) Uani 1 1 d . .
P2 P 0.20312(12) 0.45106(8) 0.64359(6) 0.0138(3) Uani 1 1 d . .
O1 O 0.5462(4) 0.3065(2) 0.5943(2) 0.0306(10) Uani 1 1 d . .
O2 O 0.3790(4) 0.1114(2) 0.7166(3) 0.0445(13) Uani 1 1 d . .
O3 O 0.7953(4) 0.3240(3) 0.8447(2) 0.0383(11) Uani 1 1 d . .
O4 O 0.5224(4) 0.4752(2) 0.9150(2) 0.0378(11) Uani 1 1 d . .
O5 O 0.3518(4) 0.5784(3) 0.7822(2) 0.0445(13) Uani 1 1 d . .
O6 O 0.5360(4) 0.4895(2) 0.6019(2) 0.0359(11) Uani 1 1 d . .
N1 N 0.4342(4) 0.2633(2) 0.8714(2) 0.0178(10) Uani 1 1 d . .
N2 N 0.3035(4) 0.1491(3) 0.9250(2) 0.0245(11) Uani 1 1 d . .
C1 C 0.4784(5) 0.2975(3) 0.6336(3) 0.0198(12) Uani 1 1 d . .
C2 C 0.3768(5) 0.1735(4) 0.7095(3) 0.0252(13) Uani 1 1 d . .
C3 C 0.6906(6) 0.3319(3) 0.8349(3) 0.0243(13) Uani 1 1 d . .
C4 C 0.5198(5) 0.4253(3) 0.8792(3) 0.0215(13) Uani 1 1 d . .
C5 C 0.3656(5) 0.5243(3) 0.7543(3) 0.0248(14) Uani 1 1 d . .
C6 C 0.4809(5) 0.4693(3) 0.6436(3) 0.0204(12) Uani 1 1 d . .
C7 C 0.3329(4) 0.3584(3) 0.7770(2) 0.0165(11) Uani 1 1 d . .
C8 C 0.2623(5) 0.2975(3) 0.7926(3) 0.0173(12) Uani 1 1 d D .
C9 C 0.3147(5) 0.2502(3) 0.8481(3) 0.0179(12) Uani 1 1 d . .
C10 C 0.2510(5) 0.1933(3) 0.8769(3) 0.0205(12) Uani 1 1 d . .
H10 H 0.166065 0.186102 0.861290 0.025 Uiso 1 1 calc R U
C11 C 0.4220(6) 0.1622(3) 0.9457(3) 0.0245(14) Uani 1 1 d . .
H11 H 0.463495 0.130917 0.979433 0.029 Uiso 1 1 calc R U
C12 C 0.4862(5) 0.2184(3) 0.9207(3) 0.0237(13) Uani 1 1 d . .
H12 H 0.570037 0.226117 0.938433 0.028 Uiso 1 1 calc R U
C13 C 0.1928(5) 0.2216(3) 0.5512(2) 0.0158(11) Uani 1 1 d . .
C14 C 0.2932(5) 0.1778(3) 0.5406(3) 0.0245(13) Uani 1 1 d . .
H14 H 0.366347 0.179769 0.571617 0.029 Uiso 1 1 calc R U
C15 C 0.2876(6) 0.1316(3) 0.4855(3) 0.0300(15) Uani 1 1 d . .
H15 H 0.357565 0.102314 0.478623 0.036 Uiso 1 1 calc R U
C16 C 0.1834(6) 0.1269(3) 0.4404(3) 0.0288(15) Uani 1 1 d . .
H16 H 0.180060 0.093949 0.402894 0.035 Uiso 1 1 calc R U
C17 C 0.0833(6) 0.1707(3) 0.4500(3) 0.0318(15) Uani 1 1 d . .
H17 H 0.011390 0.168985 0.417961 0.038 Uiso 1 1 calc R U
C18 C 0.0856(5) 0.2171(3) 0.5054(3) 0.0261(13) Uani 1 1 d . .
H18 H 0.014929 0.245795 0.512264 0.031 Uiso 1 1 calc R U
C19 C 0.0528(5) 0.2557(3) 0.6587(2) 0.0141(11) Uani 1 1 d . .
C20 C 0.0486(5) 0.1862(3) 0.6888(3) 0.0230(13) Uani 1 1 d . .
H20 H 0.118001 0.154072 0.690183 0.028 Uiso 1 1 calc R U
C21 C -0.0558(5) 0.1639(3) 0.7167(3) 0.0298(15) Uani 1 1 d . .
H21 H -0.058408 0.116379 0.736936 0.036 Uiso 1 1 calc R U
C22 C -0.1559(5) 0.2101(3) 0.7154(3) 0.0285(14) Uani 1 1 d . .
H22 H -0.226788 0.194937 0.735678 0.034 Uiso 1 1 calc R U
C23 C -0.1542(5) 0.2773(3) 0.6855(3) 0.0279(14) Uani 1 1 d . .
H23 H -0.224601 0.308574 0.684065 0.033 Uiso 1 1 calc R U
C24 C -0.0509(5) 0.3006(3) 0.6572(3) 0.0216(13) Uani 1 1 d . .
H24 H -0.050810 0.347905 0.636340 0.026 Uiso 1 1 calc R U
C25 C 0.1640(5) 0.3731(3) 0.5855(2) 0.0145(11) Uani 1 1 d . .
H25A H 0.075123 0.375976 0.568141 0.017 Uiso 1 1 calc R U
H25B H 0.212037 0.377679 0.546167 0.017 Uiso 1 1 calc R U
C26 C 0.0647(5) 0.4688(3) 0.6850(3) 0.0169(12) Uani 1 1 d . .
C27 C 0.0640(5) 0.4542(3) 0.7536(3) 0.0176(12) Uani 1 1 d . .
H27 H 0.137396 0.437287 0.779533 0.021 Uiso 1 1 calc R U
C28 C -0.0427(5) 0.4640(3) 0.7846(3) 0.0260(14) Uani 1 1 d . .
H28 H -0.042320 0.453346 0.831506 0.031 Uiso 1 1 calc R U
C29 C -0.1490(5) 0.4891(3) 0.7478(3) 0.0295(15) Uani 1 1 d . .
H29 H -0.222371 0.495097 0.769068 0.035 Uiso 1 1 calc R U
C30 C -0.1489(5) 0.5056(3) 0.6797(3) 0.0255(13) Uani 1 1 d . .
H30 H -0.221980 0.524048 0.654476 0.031 Uiso 1 1 calc R U
C31 C -0.0439(5) 0.4955(3) 0.6483(3) 0.0200(12) Uani 1 1 d . .
H31 H -0.044914 0.506730 0.601410 0.024 Uiso 1 1 calc R U
C32 C 0.2035(5) 0.5303(3) 0.5859(3) 0.0157(11) Uani 1 1 d . .
C33 C 0.1743(5) 0.5999(3) 0.6095(3) 0.0222(13) Uani 1 1 d . .
H33 H 0.151514 0.604748 0.654094 0.027 Uiso 1 1 calc R U
C34 C 0.1778(5) 0.6616(3) 0.5694(3) 0.0263(14) Uani 1 1 d . .
H34 H 0.154796 0.708394 0.585733 0.032 Uiso 1 1 calc R U
C35 C 0.2144(5) 0.6554(3) 0.5059(3) 0.0233(13) Uani 1 1 d . .
H35 H 0.217526 0.698023 0.478088 0.028 Uiso 1 1 calc R U
C36 C 0.2464(5) 0.5881(3) 0.4826(3) 0.0245(13) Uani 1 1 d . .
H36 H 0.272838 0.584414 0.438697 0.029 Uiso 1 1 calc R U
C37 C 0.2414(5) 0.5250(3) 0.5213(3) 0.0194(12) Uani 1 1 d . .
H37 H 0.263423 0.478434 0.504062 0.023 Uiso 1 1 calc R U
C38 C 0.7356(7) 0.0737(5) 0.5583(4) 0.064(2) Uani 1 1 d . .
H38A H 0.753980 0.066083 0.607841 0.076 Uiso 1 1 calc R U
H38B H 0.684651 0.031438 0.539864 0.076 Uiso 1 1 calc R U
H39 H 0.518(5) 0.276(3) 0.754(3) 0.030(16) Uiso 1 1 d . .
H40 H 0.542(4) 0.408(3) 0.761(2) 0.014(13) Uiso 1 1 d . .
H8 H 0.1779(15) 0.292(3) 0.775(3) 0.036(18) Uiso 1 1 d D .

loop_
_atom_site_aniso_label
_atom_site_aniso_U_11
_atom_site_aniso_U_22
_atom_site_aniso_U_33
_atom_site_aniso_U_23
_atom_site_aniso_U_13
_atom_site_aniso_U_12
Ru1 0.0132(2) 0.0151(2) 0.0137(2) 0.00131(18) -0.00018(16) 0.00067(19)
Ru2 0.0136(2) 0.0202(2) 0.0158(2) 0.00178(19) -0.00242(17) -0.0007(2)
Ru3 0.0121(2) 0.0152(2) 0.0154(2) 0.00095(18) -0.00050(16) -0.00019(19)
Cl1 0.1035(19) 0.0478(14) 0.0908(18) 0.0054(13) -0.0184(15) 0.0077(13)
Cl2 0.104(2) 0.130(3) 0.225(4) 0.030(3) 0.090(3) -0.009(2)
P1 0.0142(7) 0.0150(7) 0.0129(6) -0.0005(6) 0.0005(5) 0.0002(6)
P2 0.0133(7) 0.0143(7) 0.0131(6) 0.0010(5) -0.0008(5) 0.0004(6)
O1 0.025(2) 0.042(3) 0.026(2) 0.000(2) 0.0098(19) -0.001(2)
O2 0.037(3) 0.018(3) 0.079(4) 0.009(2) 0.008(3) 0.005(2)
O3 0.020(2) 0.049(3) 0.045(3) 0.008(2) -0.001(2) -0.003(2)
O4 0.041(3) 0.035(3) 0.037(3) -0.013(2) 0.001(2) -0.001(2)
O5 0.037(3) 0.033(3) 0.060(3) -0.022(2) -0.004(2) 0.006(2)
O6 0.028(2) 0.038(3) 0.044(3) 0.017(2) 0.015(2) 0.001(2)
N1 0.017(2) 0.021(3) 0.015(2) -0.0024(19) -0.0019(18) -0.002(2)
N2 0.034(3) 0.021(3) 0.018(2) 0.006(2) 0.002(2) 0.000(2)
C1 0.017(3) 0.024(3) 0.018(3) -0.001(2) -0.002(2) 0.000(2)
C2 0.011(3) 0.031(4) 0.033(3) 0.000(3) 0.004(2) 0.002(3)
C3 0.026(3) 0.024(3) 0.022(3) 0.004(2) 0.002(3) -0.002(3)
C4 0.014(3) 0.026(4) 0.024(3) 0.008(3) 0.001(2) -0.001(3)
C5 0.015(3) 0.029(4) 0.028(3) -0.004(3) -0.005(2) -0.002(3)
C6 0.015(3) 0.020(3) 0.026(3) -0.001(2) 0.001(2) 0.000(2)
C7 0.012(3) 0.024(3) 0.013(2) -0.002(2) -0.003(2) 0.004(2)
C8 0.016(3) 0.019(3) 0.016(3) 0.001(2) 0.002(2) 0.000(2)
C9 0.018(3) 0.017(3) 0.019(3) 0.000(2) 0.004(2) 0.003(2)
C10 0.017(3) 0.022(3) 0.021(3) 0.000(2) 0.001(2) -0.004(3)
C11 0.037(4) 0.019(3) 0.017(3) 0.006(2) -0.002(3) 0.005(3)
C12 0.024(3) 0.025(3) 0.020(3) 0.002(3) -0.002(2) 0.003(3)
C13 0.017(3) 0.016(3) 0.015(2) 0.000(2) 0.003(2) -0.005(2)
C14 0.021(3) 0.029(3) 0.023(3) -0.009(3) 0.000(2) -0.004(3)
C15 0.032(4) 0.029(4) 0.030(3) -0.009(3) 0.010(3) 0.003(3)
C16 0.040(4) 0.022(3) 0.026(3) -0.008(3) 0.009(3) -0.012(3)
C17 0.035(4) 0.035(4) 0.023(3) -0.005(3) -0.008(3) -0.005(3)
C18 0.021(3) 0.029(3) 0.028(3) -0.005(3) -0.001(2) 0.003(3)
C19 0.016(3) 0.015(3) 0.010(2) -0.003(2) -0.001(2) -0.005(2)
C20 0.020(3) 0.021(3) 0.028(3) 0.003(3) 0.004(2) 0.001(3)
C21 0.032(4) 0.024(4) 0.037(3) 0.007(3) 0.016(3) 0.000(3)
C22 0.026(3) 0.026(4) 0.035(3) -0.003(3) 0.014(3) -0.009(3)
C23 0.016(3) 0.030(4) 0.037(3) -0.006(3) 0.003(3) -0.002(3)
C24 0.022(3) 0.014(3) 0.028(3) 0.001(2) 0.001(2) -0.004(2)
C25 0.014(3) 0.015(3) 0.015(2) 0.001(2) 0.001(2) 0.000(2)
C26 0.011(3) 0.020(3) 0.020(3) -0.001(2) 0.003(2) -0.007(2)
C27 0.013(3) 0.017(3) 0.023(3) 0.002(2) 0.004(2) 0.005(2)
C28 0.028(3) 0.024(3) 0.027(3) 0.004(3) 0.008(3) 0.001(3)
C29 0.021(3) 0.021(3) 0.050(4) 0.001(3) 0.018(3) 0.000(3)
C30 0.014(3) 0.024(3) 0.038(3) 0.001(3) -0.001(3) 0.004(3)
C31 0.018(3) 0.024(3) 0.018(3) 0.001(2) 0.000(2) 0.003(3)
C32 0.010(3) 0.015(3) 0.020(3) 0.004(2) -0.004(2) -0.001(2)
C33 0.029(3) 0.021(3) 0.017(3) -0.001(2) 0.005(2) -0.001(3)
C34 0.029(3) 0.015(3) 0.034(3) 0.003(3) 0.000(3) -0.002(3)
C35 0.028(3) 0.015(3) 0.025(3) 0.008(2) -0.004(2) -0.008(3)
C36 0.023(3) 0.035(4) 0.016(3) 0.001(3) 0.002(2) -0.006(3)
C37 0.022(3) 0.018(3) 0.019(3) 0.000(2) 0.003(2) 0.001(2)
C38 0.064(6) 0.059(6) 0.069(6) 0.011(5) 0.014(5) 0.010(5)

loop_
_atom_type_symbol
_atom_type_description
_atom_type_scat_dispersion_real
_atom_type_scat_dispersion_imag
_atom_type_scat_source
C C 0.0033 0.0016 'International Tables Vol C Tables 4.2.6.8 and 6.1.1.4'
H H 0.0000 0.0000 'International Tables Vol C Tables 4.2.6.8 and 6.1.1.4'
N N 0.0061 0.0033 'International Tables Vol C Tables 4.2.6.8 and 6.1.1.4'
O O 0.0106 0.0060 'International Tables Vol C Tables 4.2.6.8 and 6.1.1.4'
P P 0.1023 0.0942 'International Tables Vol C Tables 4.2.6.8 and 6.1.1.4'
Cl Cl 0.1484 0.1585 'International Tables Vol C Tables 4.2.6.8 and 6.1.1.4'
Ru Ru -1.2594 0.8363 'International Tables Vol C Tables 4.2.6.8 and 6.1.1.4'

loop_
_geom_angle_atom_site_label_1
_geom_angle_atom_site_label_2
_geom_angle_atom_site_label_3
_geom_angle
C1 Ru1 C2 103.5(2)
C1 Ru1 C7 124.9(2)
C2 Ru1 C7 127.0(2)
C1 Ru1 C8 161.0(2)
C2 Ru1 C8 94.4(2)
C7 Ru1 C8 36.11(19)
C1 Ru1 P1 93.37(16)
C2 Ru1 P1 94.56(17)
C7 Ru1 P1 102.07(13)
C8 Ru1 P1 91.55(13)
C1 Ru1 Ru3 82.09(17)
C2 Ru1 Ru3 170.70(18)
C7 Ru1 Ru3 45.12(14)
C8 Ru1 Ru3 79.32(14)
P1 Ru1 Ru3 92.49(4)
C1 Ru1 Ru2 100.28(16)
C2 Ru1 Ru2 111.50(17)
C7 Ru1 Ru2 45.42(13)
C8 Ru1 Ru2 66.58(13)
P1 Ru1 Ru2 146.46(4)
Ru3 Ru1 Ru2 59.758(15)
C1 Ru1 H39 82.7(17)
C2 Ru1 H39 85.1(17)
C7 Ru1 H39 81.4(17)
C8 Ru1 H39 92.6(17)
P1 Ru1 H39 175.8(17)
Ru3 Ru1 H39 88.3(17)
Ru2 Ru1 H39 36.5(17)
C4 Ru2 C3 91.9(2)
C4 Ru2 C7 97.9(2)
C3 Ru2 C7 168.9(2)
C4 Ru2 N1 99.5(2)
C3 Ru2 N1 104.0(2)
C7 Ru2 N1 79.50(19)
C4 Ru2 Ru3 93.46(16)
C3 Ru2 Ru3 129.84(17)
C7 Ru2 Ru3 44.73(15)
N1 Ru2 Ru3 124.02(11)
C4 Ru2 Ru1 145.58(16)
C3 Ru2 Ru1 120.96(17)
C7 Ru2 Ru1 48.50(14)
N1 Ru2 Ru1 83.14(11)
Ru3 Ru2 Ru1 58.692(15)
C4 Ru2 H39 177.5(17)
C3 Ru2 H39 85.8(17)
C7 Ru2 H39 84.3(17)
N1 Ru2 H39 82.1(17)
Ru3 Ru2 H39 87.2(17)
Ru1 Ru2 H39 36.3(17)
C4 Ru2 H40 88.1(17)
C3 Ru2 H40 89.2(17)
C7 Ru2 H40 86.0(16)
N1 Ru2 H40 164.4(17)
Ru3 Ru2 H40 41.3(16)
Ru1 Ru2 H40 82.9(17)
H39 Ru2 H40 91(2)
C5 Ru3 C6 96.4(2)
C5 Ru3 C7 105.0(2)
C6 Ru3 C7 154.0(2)
C5 Ru3 P2 91.15(17)
C6 Ru3 P2 92.29(16)
C7 Ru3 P2 101.65(14)
C5 Ru3 Ru1 155.29(18)
C6 Ru3 Ru1 107.35(16)
C7 Ru3 Ru1 50.28(15)
P2 Ru3 Ru1 94.40(4)
C5 Ru3 Ru2 102.69(17)
C6 Ru3 Ru2 114.71(16)
C7 Ru3 Ru2 46.58(14)
P2 Ru3 Ru2 147.52(4)
Ru1 Ru3 Ru2 61.550(16)
C5 Ru3 H40 96.6(14)
C6 Ru3 H40 84.3(14)
C7 Ru3 H40 78.9(14)
P2 Ru3 H40 171.9(14)
Ru1 Ru3 H40 79.7(14)
Ru2 Ru3 H40 32.3(14)
C19 P1 C13 101.5(2)
C19 P1 C25 105.5(2)
C13 P1 C25 101.9(2)
C19 P1 Ru1 116.26(16)
C13 P1 Ru1 116.28(17)
C25 P1 Ru1 113.62(17)
C26 P2 C32 101.8(2)
C26 P2 C25 105.8(2)
C32 P2 C25 103.0(2)
C26 P2 Ru3 117.09(17)
C32 P2 Ru3 114.78(16)
C25 P2 Ru3 112.84(17)
C12 N1 C9 116.8(5)
C12 N1 Ru2 130.2(4)
C9 N1 Ru2 112.7(3)
C10 N2 C11 116.1(5)
O1 C1 Ru1 176.5(5)
O2 C2 Ru1 177.8(6)
O3 C3 Ru2 177.5(5)
O4 C4 Ru2 175.9(5)
O5 C5 Ru3 176.9(6)
O6 C6 Ru3 177.9(5)
C8 C7 Ru3 151.5(4)
C8 C7 Ru2 112.4(4)
Ru3 C7 Ru2 88.7(2)
C8 C7 Ru1 78.3(3)
Ru3 C7 Ru1 84.60(18)
Ru2 C7 Ru1 86.08(18)
C7 C8 C9 116.9(5)
C7 C8 Ru1 65.6(3)
C9 C8 Ru1 108.1(3)
C7 C8 H8 122(4)
C9 C8 H8 120(4)
Ru1 C8 H8 106(3)
N1 C9 C10 119.4(5)
N1 C9 C8 115.7(5)
C10 C9 C8 124.8(5)
N2 C10 C9 123.1(5)
N2 C10 H10 118.4
C9 C10 H10 118.4
N2 C11 C12 122.7(5)
N2 C11 H11 118.6
C12 C11 H11 118.6
N1 C12 C11 121.7(5)
N1 C12 H12 119.1
C11 C12 H12 119.1
C14 C13 C18 118.8(5)
C14 C13 P1 121.6(4)
C18 C13 P1 119.5(4)
C15 C14 C13 120.4(5)
C15 C14 H14 119.8
C13 C14 H14 119.8
C16 C15 C14 121.3(6)
C16 C15 H15 119.4
C14 C15 H15 119.4
C15 C16 C17 118.9(5)
C15 C16 H16 120.5
C17 C16 H16 120.5
C16 C17 C18 121.1(6)
C16 C17 H17 119.5
C18 C17 H17 119.5
C17 C18 C13 119.5(5)
C17 C18 H18 120.3
C13 C18 H18 120.3
C24 C19 C20 118.1(5)
C24 C19 P1 124.3(4)
C20 C19 P1 117.6(4)
C21 C20 C19 120.2(5)
C21 C20 H20 119.9
C19 C20 H20 119.9
C22 C21 C20 120.2(6)
C22 C21 H21 119.9
C20 C21 H21 119.9
C23 C22 C21 120.4(6)
C23 C22 H22 119.8
C21 C22 H22 119.8
C22 C23 C24 120.4(6)
C22 C23 H23 119.8
C24 C23 H23 119.8
C23 C24 C19 120.7(5)
C23 C24 H24 119.6
C19 C24 H24 119.6
P1 C25 P2 113.4(3)
P1 C25 H25A 108.9
P2 C25 H25A 108.9
P1 C25 H25B 108.9
P2 C25 H25B 108.9
H25A C25 H25B 107.7
C27 C26 C31 118.5(5)
C27 C26 P2 120.3(4)
C31 C26 P2 121.2(4)
C28 C27 C26 120.6(5)
C28 C27 H27 119.7
C26 C27 H27 119.7
C29 C28 C27 120.3(5)
C29 C28 H28 119.9
C27 C28 H28 119.9
C28 C29 C30 119.8(5)
C28 C29 H29 120.1
C30 C29 H29 120.1
C31 C30 C29 120.5(5)
C31 C30 H30 119.8
C29 C30 H30 119.8
C30 C31 C26 120.3(5)
C30 C31 H31 119.8
C26 C31 H31 119.8
C33 C32 C37 118.3(5)
C33 C32 P2 118.7(4)
C37 C32 P2 122.8(4)
C34 C33 C32 121.2(5)
C34 C33 H33 119.4
C32 C33 H33 119.4
C35 C34 C33 119.8(5)
C35 C34 H34 120.1
C33 C34 H34 120.1
C36 C35 C34 119.8(5)
C36 C35 H35 120.1
C34 C35 H35 120.1
C35 C36 C37 121.5(5)
C35 C36 H36 119.2
C37 C36 H36 119.2
C36 C37 C32 119.3(5)
C36 C37 H37 120.3
C32 C37 H37 120.3
Cl2 C38 Cl1 115.4(5)
Cl2 C38 H38A 108.4
Cl1 C38 H38A 108.4
Cl2 C38 H38B 108.4
Cl1 C38 H38B 108.4
H38A C38 H38B 107.5

loop_
_geom_bond_atom_site_label_1
_geom_bond_atom_site_label_2
_geom_bond_distance
Ru1 C1 1.879(6)
Ru1 C2 1.917(6)
Ru1 C7 2.160(5)
Ru1 C8 2.322(5)
Ru1 P1 2.3273(14)
Ru1 Ru3 2.7952(6)
Ru1 Ru2 2.8765(6)
Ru1 H39 1.78(5)
Ru2 C4 1.872(6)
Ru2 C3 1.924(6)
Ru2 C7 2.054(5)
Ru2 N1 2.145(4)
Ru2 Ru3 2.8264(6)
Ru2 H39 1.79(5)
Ru2 H40 1.58(5)
Ru3 C5 1.865(6)
Ru3 C6 1.930(6)
Ru3 C7 1.990(5)
Ru3 P2 2.2730(14)
Ru3 H40 1.94(5)
Cl1 C38 1.726(8)
Cl2 C38 1.667(8)
P1 C19 1.821(5)
P1 C13 1.828(5)
P1 C25 1.836(5)
P2 C26 1.824(5)
P2 C32 1.834(5)
P2 C25 1.841(5)
O1 C1 1.144(6)
O2 C2 1.132(7)
O3 C3 1.143(6)
O4 C4 1.146(7)
O5 C5 1.143(7)
O6 C6 1.134(6)
N1 C12 1.345(6)
N1 C9 1.350(6)
N2 C10 1.322(7)
N2 C11 1.329(7)
C7 C8 1.398(7)
C8 C9 1.457(7)
C8 H8 0.950(3)
C9 C10 1.398(7)
C10 H10 0.9500
C11 C12 1.358(8)
C11 H11 0.9500
C12 H12 0.9500
C13 C14 1.384(7)
C13 C18 1.397(7)
C14 C15 1.371(7)
C14 H14 0.9500
C15 C16 1.364(8)
C15 H15 0.9500
C16 C17 1.378(8)
C16 H16 0.9500
C17 C18 1.380(8)
C17 H17 0.9500
C18 H18 0.9500
C19 C24 1.387(7)
C19 C20 1.395(7)
C20 C21 1.379(7)
C20 H20 0.9500
C21 C22 1.370(8)
C21 H21 0.9500
C22 C23 1.352(8)
C22 H22 0.9500
C23 C24 1.378(7)
C23 H23 0.9500
C24 H24 0.9500
C25 H25A 0.9900
C25 H25B 0.9900
C26 C27 1.388(7)
C26 C31 1.401(7)
C27 C28 1.386(7)
C27 H27 0.9500
C28 C29 1.372(8)
C28 H28 0.9500
C29 C30 1.385(8)
C29 H29 0.9500
C30 C31 1.375(7)
C30 H30 0.9500
C31 H31 0.9500
C32 C33 1.390(7)
C32 C37 1.394(7)
C33 C34 1.372(7)
C33 H33 0.9500
C34 C35 1.370(8)
C34 H34 0.9500
C35 C36 1.361(8)
C35 H35 0.9500
C36 C37 1.378(7)
C36 H36 0.9500
C37 H37 0.9500
C38 H38A 0.9900
C38 H38B 0.9900
